data_7008313
loop_
_publ_author_name
'Shafaei-Fallah, Maryam'
'Anson, Christopher E.'
'Fenske, Dieter'
'Rothenberger, Alexander'

_publ_section_title
;
 Functionalised trimethylsilyl reagents in cluster synthesis: reactions
 of Ph2P(S)SSiMe3 with group 11 salts.
;
_journal_issue 13
_journal_name_full 'Dalton transactions (Cambridge, England : 2003)'
_journal_page_first 2300
_journal_page_last 2304
_journal_paper_doi 10.1039/b501360g
_journal_year 2005
_chemical_formula_sum 'C80.5 H77 Ag2 Cl9 P6 S4'
_chemical_formula_weight 1893.27
_chemical_name_systematic
;
?
;
_space_group_IT_number 2
_symmetry_cell_setting triclinic
_symmetry_space_group_name_Hall '-P 1'
_symmetry_space_group_name_H-M 'P -1'
_atom_sites_solution_hydrogens geom
_atom_sites_solution_primary direct
_atom_sites_solution_secondary difmap
_audit_creation_method SHELXL-97
_cell_angle_alpha 96.05(2)
_cell_angle_beta 100.80(2)
_cell_angle_gamma 109.33(2)
_cell_formula_units_Z 2
_cell_length_a 11.989(3)
_cell_length_b 13.981(4)
_cell_length_c 27.467(8)
_cell_measurement_reflns_used 5157
_cell_measurement_temperature 100(2)
_cell_measurement_theta_max 28.05
_cell_measurement_theta_min 1.64
_cell_volume 4197(2)
_computing_cell_refinement 'X-Area 1.09 (Stoe & Cie GmbH, 2000)'
_computing_data_collection 'WinXpose 1.05 (Stoe & Cie GmbH, 2000)'
_computing_data_reduction 'X-Area 1.09 (Stoe & Cie GmbH, 2000)'
_computing_molecular_graphics 'SHELXTL 5.1 (Bruker AXS Inc., 1997)'
_computing_publication_material 'SHELXTL 5.1 (Bruker AXS Inc., 1997)'
_computing_structure_refinement 'SHELXTL 5.1 (Bruker AXS Inc., 1997)'
_computing_structure_solution 'SHELXTL 5.1 (Bruker AXS Inc., 1997)'
_diffrn_ambient_temperature 100(2)
_diffrn_detector_area_resol_mean 6.667
_diffrn_measured_fraction_theta_full 0.508
_diffrn_measured_fraction_theta_max 0.508
_diffrn_measurement_device_type 'Stoe IPDS II'
_diffrn_measurement_method 'area detector'
_diffrn_radiation_monochromator graphite
_diffrn_radiation_source 'fine-focus sealed tube'
_diffrn_radiation_type MoK\a
_diffrn_radiation_wavelength 0.71073
_diffrn_reflns_av_R_equivalents 0.0479
_diffrn_reflns_av_sigmaI/netI 0.0676
_diffrn_reflns_limit_h_max 9
_diffrn_reflns_limit_h_min -14
_diffrn_reflns_limit_k_max 16
_diffrn_reflns_limit_k_min -12
_diffrn_reflns_limit_l_max 21
_diffrn_reflns_limit_l_min -32
_diffrn_reflns_number 8517
_diffrn_reflns_theta_full 25.00
_diffrn_reflns_theta_max 25.00
_diffrn_reflns_theta_min 1.57
_exptl_absorpt_coefficient_mu 1.009
_exptl_absorpt_correction_type none
_exptl_crystal_density_diffrn 1.498
_exptl_crystal_density_method 'not measured'
_exptl_crystal_F_000 1922
_refine_diff_density_max 1.764
_refine_diff_density_min -0.849
_refine_diff_density_rms 0.126
_refine_ls_extinction_method none
_refine_ls_goodness_of_fit_ref 1.024
_refine_ls_hydrogen_treatment constr
_refine_ls_matrix_type full
_refine_ls_number_parameters 430
_refine_ls_number_reflns 7512
_refine_ls_number_restraints 10
_refine_ls_restrained_S_all 1.024
_refine_ls_R_factor_all 0.1415
_refine_ls_R_factor_gt 0.1033
_refine_ls_shift/su_max 0.000
_refine_ls_shift/su_mean 0.000
_refine_ls_structure_factor_coef Fsqd
_refine_ls_weighting_details 'calc w=1/[\s^2^(Fo^2^)+(0.1728P)^2^+21.1059P] where P=(Fo^2^+2Fc^2^)/3'
_refine_ls_weighting_scheme calc
_refine_ls_wR_factor_gt 0.2688
_refine_ls_wR_factor_ref 0.2943
_reflns_number_gt 4913
_reflns_number_total 7512
_reflns_threshold_expression >2sigma(I)
_cod_data_source_file b501360g.txt
_cod_data_source_block 2
_cod_original_formula_sum 'C80.50 H77 Ag2 Cl9 P6 S4'
_cod_database_code 7008313

loop_
_symmetry_equiv_pos_as_xyz
'x, y, z'
'-x, -y, -z'

loop_
_atom_site_label
_atom_site_type_symbol
_atom_site_fract_x
_atom_site_fract_y
_atom_site_fract_z
_atom_site_U_iso_or_equiv
_atom_site_adp_type
_atom_site_occupancy
_atom_site_symmetry_multiplicity
_atom_site_calc_flag
_atom_site_refinement_flags
_atom_site_disorder_assembly
_atom_site_disorder_group
Ag1 Ag 0.49295(10) 0.77123(7) 0.22684(5) 0.0396(4) Uani 1 1 d . . .
Ag2 Ag 0.08929(10) 0.57983(7) 0.30146(5) 0.0391(4) Uani 1 1 d . . .
S1 S 0.3216(4) 0.8510(3) 0.17485(19) 0.0469(13) Uani 1 1 d . A .
S2 S 0.6050(4) 0.8781(3) 0.16501(19) 0.0488(14) Uani 1 1 d . A .
P1 P 0.4535(4) 0.9063(3) 0.13922(16) 0.0414(13) Uani 1 1 d . . .
C1 C 0.4914(10) 1.0450(6) 0.1426(5) 0.035(4) Uani 1 1 d G A .
C2 C 0.4034(9) 1.0793(9) 0.1180(6) 0.066(5) Uiso 1 1 d G . .
H2 H 0.3291 1.0319 0.0991 0.079 Uiso 1 1 calc R A .
C3 C 0.4266(12) 1.1843(10) 0.1215(7) 0.115(9) Uiso 1 1 d G A .
H3 H 0.3678 1.2072 0.1051 0.138 Uiso 1 1 calc R . .
C4 C 0.5377(13) 1.2551(7) 0.1497(6) 0.066(5) Uiso 1 1 d G . .
H4 H 0.5532 1.3253 0.1521 0.079 Uiso 1 1 calc R A .
C5 C 0.6256(10) 1.2208(7) 0.1744(5) 0.058(4) Uiso 1 1 d G A .
H5 H 0.6999 1.2682 0.1932 0.070 Uiso 1 1 calc R . .
C6 C 0.6024(9) 1.1158(8) 0.1708(5) 0.051(4) Uiso 1 1 d G . .
H6 H 0.6612 1.0929 0.1873 0.062 Uiso 1 1 calc R A .
C7A C 0.393(3) 0.8638(19) 0.0721(9) 0.060(10) Uani 0.50 1 d PG A 1
C8A C 0.433(3) 0.9233(15) 0.0370(11) 0.051(7) Uiso 0.50 1 d PG A 1
H8A H 0.4879 0.9908 0.0478 0.062 Uiso 0.50 1 calc PR A 1
C9A C 0.392(3) 0.882(2) -0.0141(10) 0.081(12) Uiso 0.50 1 d PG A 1
H9A H 0.4192 0.9217 -0.0376 0.097 Uiso 0.50 1 calc PR A 1
C10A C 0.311(4) 0.781(2) -0.0302(9) 0.079(7) Uiso 0.50 1 d PG A 1
H10A H 0.2834 0.7534 -0.0644 0.095 Uiso 0.50 1 calc PR A 1
C11A C 0.271(3) 0.7215(16) 0.0049(11) 0.071(10) Uiso 0.50 1 d PG A 1
H11A H 0.2163 0.6540 -0.0058 0.085 Uiso 0.50 1 calc PR A 1
C12A C 0.312(3) 0.7629(17) 0.0561(10) 0.053(8) Uiso 0.50 1 d PG A 1
H12A H 0.2850 0.7231 0.0796 0.064 Uiso 0.50 1 calc PR A 1
C7B C 0.401(3) 0.846(2) 0.0712(10) 0.060(10) Uani 0.50 1 d PG A 2
C8B C 0.491(2) 0.851(2) 0.0447(12) 0.070(10) Uiso 0.50 1 d PG A 2
H8B H 0.5723 0.8796 0.0615 0.084 Uiso 0.50 1 calc PR A 2
C9B C 0.458(2) 0.814(3) -0.0068(13) 0.092(14) Uiso 0.50 1 d PG A 2
H9B H 0.5173 0.8173 -0.0246 0.111 Uiso 0.50 1 calc PR A 2
C10B C 0.335(3) 0.771(3) -0.0319(10) 0.079(7) Uiso 0.50 1 d PG A 2
H10B H 0.3133 0.7461 -0.0664 0.095 Uiso 0.50 1 calc PR A 2
C11B C 0.246(2) 0.766(2) -0.0054(12) 0.065(9) Uiso 0.50 1 d PG A 2
H11B H 0.1644 0.7373 -0.0221 0.078 Uiso 0.50 1 calc PR A 2
C12B C 0.279(3) 0.803(2) 0.0462(12) 0.064(9) Uiso 0.50 1 d PG A 2
H12B H 0.2194 0.7996 0.0639 0.077 Uiso 0.50 1 calc PR A 2
S3 S -0.0156(3) 0.4688(3) 0.36272(16) 0.0395(11) Uani 1 1 d . . .
S4 S 0.2707(4) 0.5060(4) 0.35079(19) 0.0541(15) Uani 1 1 d . . .
P2 P 0.1405(3) 0.4445(3) 0.38661(16) 0.0366(12) Uani 1 1 d . . .
C13 C 0.1085(11) 0.3065(5) 0.3830(5) 0.055(7) Uani 1 1 d G . .
C14 C 0.1289(13) 0.2502(7) 0.3430(4) 0.050(4) Uiso 1 1 d G . .
H14 H 0.1669 0.2838 0.3198 0.060 Uiso 1 1 calc R . .
C15 C 0.0924(14) 0.1436(7) 0.3377(5) 0.065(5) Uiso 1 1 d G . .
H15 H 0.1061 0.1059 0.3109 0.078 Uiso 1 1 calc R . .
C16 C 0.0356(13) 0.0934(5) 0.3724(5) 0.061(4) Uiso 1 1 d G . .
H16 H 0.0112 0.0220 0.3688 0.073 Uiso 1 1 calc R . .
C17 C 0.0152(14) 0.1497(7) 0.4124(5) 0.060(4) Uiso 1 1 d G . .
H17 H -0.0228 0.1161 0.4356 0.072 Uiso 1 1 calc R . .
C18 C 0.0517(13) 0.2563(7) 0.4177(5) 0.050(4) Uiso 1 1 d G . .
H18 H 0.0381 0.2940 0.4444 0.060 Uiso 1 1 calc R . .
C19 C 0.2010(8) 0.4921(7) 0.4540(3) 0.031(4) Uani 1 1 d G . .
C20 C 0.1426(7) 0.5383(7) 0.4828(4) 0.047(3) Uiso 1 1 d G . .
H20 H 0.0705 0.5458 0.4677 0.056 Uiso 1 1 calc R . .
C21 C 0.1919(9) 0.5732(7) 0.5342(4) 0.052(4) Uiso 1 1 d G . .
H21 H 0.1529 0.6041 0.5535 0.063 Uiso 1 1 calc R . .
C22 C 0.2996(9) 0.5620(7) 0.5568(3) 0.048(3) Uiso 1 1 d G . .
H22 H 0.3326 0.5853 0.5912 0.057 Uiso 1 1 calc R . .
C23 C 0.3580(8) 0.5158(8) 0.5280(4) 0.059(4) Uiso 1 1 d G . .
H23 H 0.4301 0.5082 0.5431 0.071 Uiso 1 1 calc R . .
C24 C 0.3087(8) 0.4808(7) 0.4766(4) 0.054(4) Uiso 1 1 d G . .
H24 H 0.3477 0.4499 0.4574 0.064 Uiso 1 1 calc R . .
P3 P 0.4242(3) 0.5815(3) 0.20170(16) 0.0372(12) Uani 1 1 d . . .
P4 P 0.0385(3) 0.5043(3) 0.21079(17) 0.0376(12) Uani 1 1 d . . .
C25 C 0.5238(8) 0.5214(7) 0.2356(4) 0.036(3) Uiso 1 1 d G . .
C26 C 0.6447(9) 0.5560(7) 0.2326(4) 0.046(3) Uiso 1 1 d G . .
H26 H 0.6719 0.6064 0.2136 0.056 Uiso 1 1 calc R . .
C27 C 0.7250(8) 0.5152(8) 0.2580(5) 0.070(5) Uiso 1 1 d G . .
H27 H 0.8059 0.5384 0.2560 0.084 Uiso 1 1 calc R . .
C28 C 0.6843(9) 0.4399(8) 0.2864(5) 0.067(5) Uiso 1 1 d G . .
H28 H 0.7381 0.4126 0.3034 0.080 Uiso 1 1 calc R . .
C29 C 0.5634(10) 0.4052(7) 0.2894(4) 0.045(3) Uiso 1 1 d G . .
H29 H 0.5362 0.3548 0.3084 0.054 Uiso 1 1 calc R . .
C30 C 0.4831(8) 0.4460(7) 0.2640(4) 0.048(3) Uiso 1 1 d G . .
H30 H 0.4022 0.4228 0.2660 0.058 Uiso 1 1 calc R . .
C31 C 0.3964(12) 0.5263(7) 0.1349(4) 0.042(5) Uani 1 1 d G . .
C32 C 0.3421(13) 0.4206(7) 0.1177(4) 0.059(4) Uiso 1 1 d G . .
H32 H 0.3202 0.3765 0.1402 0.070 Uiso 1 1 calc R . .
C33 C 0.3204(16) 0.3809(6) 0.0668(5) 0.072(5) Uiso 1 1 d G . .
H33 H 0.2840 0.3101 0.0553 0.086 Uiso 1 1 calc R . .
C34 C 0.3531(18) 0.4468(9) 0.0332(4) 0.083(6) Uiso 1 1 d G . .
H34 H 0.3386 0.4202 -0.0008 0.100 Uiso 1 1 calc R . .
C35 C 0.4075(16) 0.5525(9) 0.0505(4) 0.075(5) Uiso 1 1 d G . .
H35 H 0.4294 0.5966 0.0280 0.090 Uiso 1 1 calc R . .
C36 C 0.4291(13) 0.5923(6) 0.1013(5) 0.052(4) Uiso 1 1 d G . .
H36 H 0.4655 0.6630 0.1128 0.063 Uiso 1 1 calc R . .
C37 C 0.2757(13) 0.5179(11) 0.2164(7) 0.042(5) Uani 1 1 d . . .
H37A H 0.2529 0.4437 0.2081 0.050 Uiso 1 1 calc R . .
H37B H 0.2829 0.5362 0.2522 0.050 Uiso 1 1 calc R . .
C38 C 0.1784(15) 0.5494(12) 0.1873(7) 0.050(6) Uani 1 1 d . . .
H38A H 0.1605 0.5203 0.1518 0.060 Uiso 1 1 calc R . .
H38B H 0.2071 0.6239 0.1907 0.060 Uiso 1 1 calc R . .
C39 C -0.0098(10) 0.3646(5) 0.1926(4) 0.036(4) Uani 1 1 d G . .
C40 C -0.0309(12) 0.3031(7) 0.2290(3) 0.048(3) Uiso 1 1 d G . .
H40 H -0.0227 0.3330 0.2619 0.057 Uiso 1 1 calc R . .
C41 C -0.0642(12) 0.1969(6) 0.2160(4) 0.055(4) Uiso 1 1 d G . .
H41 H -0.0784 0.1558 0.2404 0.066 Uiso 1 1 calc R . .
C42 C -0.0764(13) 0.1522(5) 0.1668(5) 0.059(4) Uiso 1 1 d G . .
H42 H -0.0987 0.0812 0.1581 0.071 Uiso 1 1 calc R . .
C43 C -0.0553(14) 0.2137(7) 0.1304(4) 0.064(4) Uiso 1 1 d G . .
H43 H -0.0634 0.1838 0.0974 0.076 Uiso 1 1 calc R . .
C44 C -0.0219(12) 0.3198(7) 0.1433(4) 0.056(4) Uiso 1 1 d G . .
H44 H -0.0078 0.3610 0.1190 0.068 Uiso 1 1 calc R . .
C45 C -0.0718(9) 0.5432(8) 0.1686(5) 0.043(5) Uani 1 1 d G . .
C46 C -0.0425(10) 0.6481(7) 0.1685(5) 0.058(4) Uiso 1 1 d G . .
H46 H 0.0325 0.6947 0.1871 0.069 Uiso 1 1 calc R . .
C47 C -0.1253(13) 0.6832(7) 0.1405(6) 0.065(5) Uiso 1 1 d G . .
H47 H -0.1057 0.7533 0.1405 0.078 Uiso 1 1 calc R . .
C48 C -0.2374(12) 0.6135(10) 0.1127(6) 0.096(7) Uiso 1 1 d G . .
H48 H -0.2928 0.6369 0.0940 0.115 Uiso 1 1 calc R . .
C49 C -0.2667(10) 0.5086(9) 0.1128(6) 0.067(5) Uiso 1 1 d G . .
H49 H -0.3417 0.4620 0.0941 0.081 Uiso 1 1 calc R . .
C50 C -0.1839(10) 0.4735(6) 0.1407(5) 0.053(4) Uiso 1 1 d G . .
H50 H -0.2034 0.4034 0.1407 0.064 Uiso 1 1 calc R . .
P5 P 0.5418(3) 0.8473(2) 0.31715(15) 0.0341(11) Uani 1 1 d . . .
P6 P 0.1537(3) 0.7684(2) 0.32400(16) 0.0335(11) Uani 1 1 d . . .
C51 C 0.6472(9) 0.8060(7) 0.3601(4) 0.039(5) Uani 1 1 d G . .
C52 C 0.7532(10) 0.8739(6) 0.3932(5) 0.046(3) Uiso 1 1 d G . .
H52 H 0.7720 0.9446 0.3959 0.055 Uiso 1 1 calc R . .
C53 C 0.8312(10) 0.8361(9) 0.4224(5) 0.070(5) Uiso 1 1 d G . .
H53 H 0.9022 0.8815 0.4446 0.084 Uiso 1 1 calc R . .
C54 C 0.8032(12) 0.7304(9) 0.4184(6) 0.082(6) Uiso 1 1 d G . .
H54 H 0.8554 0.7051 0.4379 0.098 Uiso 1 1 calc R . .
C55 C 0.6971(13) 0.6625(6) 0.3853(6) 0.077(6) Uiso 1 1 d G . .
H55 H 0.6784 0.5918 0.3826 0.092 Uiso 1 1 calc R . .
C56 C 0.6191(10) 0.7003(7) 0.3561(5) 0.058(4) Uiso 1 1 d G . .
H56 H 0.5481 0.6549 0.3339 0.070 Uiso 1 1 calc R . .
C57 C 0.6026(10) 0.9888(4) 0.3343(4) 0.047(5) Uani 1 1 d G . .
C58 C 0.6655(11) 1.0425(6) 0.3021(4) 0.048(3) Uiso 1 1 d G . .
H58 H 0.6705 1.0071 0.2725 0.058 Uiso 1 1 calc R . .
C59 C 0.7208(12) 1.1492(6) 0.3142(4) 0.053(4) Uiso 1 1 d G . .
H59 H 0.7629 1.1851 0.2926 0.064 Uiso 1 1 calc R . .
C60 C 0.7133(12) 1.2021(4) 0.3584(4) 0.050(4) Uiso 1 1 d G . .
H60 H 0.7503 1.2735 0.3665 0.060 Uiso 1 1 calc R . .
C61 C 0.6504(11) 1.1484(6) 0.3907(4) 0.047(3) Uiso 1 1 d G . .
H61 H 0.6453 1.1839 0.4203 0.056 Uiso 1 1 calc R . .
C62 C 0.5950(11) 1.0418(6) 0.3786(4) 0.043(3) Uiso 1 1 d G . .
H62 H 0.5529 1.0059 0.4002 0.051 Uiso 1 1 calc R . .
C63 C 0.4076(13) 0.8068(10) 0.3438(7) 0.040(5) Uani 1 1 d . . .
H63A H 0.3802 0.7330 0.3432 0.049 Uiso 1 1 calc R . .
H63B H 0.4282 0.8413 0.3786 0.049 Uiso 1 1 calc R . .
C64 C 0.3035(13) 0.8352(11) 0.3118(7) 0.038(5) Uani 1 1 d . . .
H64A H 0.2996 0.8172 0.2763 0.046 Uiso 1 1 calc R . .
H64B H 0.3230 0.9090 0.3196 0.046 Uiso 1 1 calc R . .
C65 C 0.1682(10) 0.8244(6) 0.3897(3) 0.039(5) Uani 1 1 d G . .
C66 C 0.2020(10) 0.9303(6) 0.4043(4) 0.044(3) Uiso 1 1 d G . .
H66 H 0.2192 0.9735 0.3810 0.053 Uiso 1 1 calc R . .
C67 C 0.2101(12) 0.9716(5) 0.4537(4) 0.052(4) Uiso 1 1 d G . .
H67 H 0.2327 1.0424 0.4634 0.062 Uiso 1 1 calc R . .
C68 C 0.1844(13) 0.9071(7) 0.4885(4) 0.053(4) Uiso 1 1 d G . .
H68 H 0.1898 0.9347 0.5215 0.064 Uiso 1 1 calc R . .
C69 C 0.1506(13) 0.8012(7) 0.4739(4) 0.066(5) Uiso 1 1 d G . .
H69 H 0.1334 0.7580 0.4972 0.079 Uiso 1 1 calc R . .
C70 C 0.1425(11) 0.7599(5) 0.4245(4) 0.054(4) Uiso 1 1 d G . .
H70 H 0.1199 0.6891 0.4148 0.065 Uiso 1 1 calc R . .
C71 C 0.0537(8) 0.8265(6) 0.2881(4) 0.034(4) Uani 1 1 d G . .
C72 C 0.0903(8) 0.8911(7) 0.2544(4) 0.042(3) Uiso 1 1 d G . .
H72 H 0.1688 0.9082 0.2495 0.050 Uiso 1 1 calc R . .
C73 C 0.0097(10) 0.9303(7) 0.2280(4) 0.056(4) Uiso 1 1 d G . .
H73 H 0.0342 0.9736 0.2054 0.068 Uiso 1 1 calc R . .
C74 C -0.1076(9) 0.9048(8) 0.2353(5) 0.068(5) Uiso 1 1 d G . .
H74 H -0.1615 0.9310 0.2176 0.082 Uiso 1 1 calc R . .
C75 C -0.1442(8) 0.8402(8) 0.2690(5) 0.057(4) Uiso 1 1 d G . .
H75 H -0.2226 0.8231 0.2738 0.068 Uiso 1 1 calc R . .
C76 C -0.0635(9) 0.8010(7) 0.2954(4) 0.054(4) Uiso 1 1 d G . .
H76 H -0.0880 0.7577 0.3179 0.065 Uiso 1 1 calc R . .
C81 C 0.3557(19) 1.1365(16) 0.2372(8) 0.077(6) Uiso 1 1 d D . .
H81A H 0.4310 1.1799 0.2305 0.092 Uiso 1 1 calc R . .
H81B H 0.3352 1.0670 0.2194 0.092 Uiso 1 1 calc R . .
Cl1 Cl 0.2381(6) 1.1828(5) 0.2158(3) 0.096(3) Uani 1 1 d D . .
Cl2 Cl 0.3749(6) 1.1370(4) 0.3031(3) 0.097(3) Uani 1 1 d D . .
C82 C 0.517(2) 0.7533(17) 0.4868(11) 0.101(8) Uiso 1 1 d D . .
H82A H 0.4439 0.6919 0.4789 0.122 Uiso 1 1 calc R . .
H82B H 0.5608 0.7497 0.4608 0.122 Uiso 1 1 calc R . .
Cl3 Cl 0.4739(7) 0.8657(6) 0.4865(3) 0.095(3) Uani 1 1 d D . .
Cl4 Cl 0.6095(9) 0.7567(6) 0.5464(6) 0.162(6) Uani 1 1 d D . .
C83 C 0.252(4) 0.100(2) -0.0585(13) 0.137(12) Uiso 1 1 d D . .
H83A H 0.1760 0.1089 -0.0720 0.165 Uiso 1 1 calc R . .
H83B H 0.2797 0.0750 -0.0865 0.165 Uiso 1 1 calc R . .
Cl5 Cl 0.360(2) 0.2185(14) -0.0260(9) 0.212(6) Uiso 1 1 d D . .
Cl6 Cl 0.229(2) 0.0116(13) -0.0190(9) 0.209(6) Uiso 1 1 d D . .
C84 C 0.082(5) 0.857(3) 0.0675(19) 0.22(3) Uiso 1 1 d D . .
H84A H 0.0776 0.8118 0.0920 0.261 Uiso 1 1 calc R . .
H84B H 0.1621 0.8762 0.0605 0.261 Uiso 1 1 calc R . .
Cl7 Cl 0.058(2) 0.9669(13) 0.0913(9) 0.212(6) Uiso 1 1 d D . .
Cl8 Cl -0.032(3) 0.7947(18) 0.0114(13) 0.268(9) Uiso 1 1 d D . .
C85 C 0.068(4) 0.468(3) 0.0224(14) 0.102(16) Uiso 0.50 1 d PD . .
H85A H 0.0453 0.4030 0.0340 0.122 Uiso 0.50 1 calc PR . .
H85B H 0.1555 0.5017 0.0309 0.122 Uiso 0.50 1 calc PR . .
Cl9 Cl -0.0019(18) 0.5460(12) 0.0451(9) 0.197(6) Uiso 1 1 d D . .

loop_
_atom_site_aniso_label
_atom_site_aniso_U_11
_atom_site_aniso_U_22
_atom_site_aniso_U_33
_atom_site_aniso_U_23
_atom_site_aniso_U_13
_atom_site_aniso_U_12
Ag1 0.0380(6) 0.0368(5) 0.0404(8) 0.0038(5) 0.0082(6) 0.0104(5)
Ag2 0.0355(6) 0.0359(5) 0.0422(8) 0.0038(5) 0.0103(6) 0.0086(5)
S1 0.0335(18) 0.0581(19) 0.055(3) 0.021(2) 0.011(2) 0.021(2)
S2 0.042(2) 0.0534(19) 0.050(3) 0.0101(19) 0.017(2) 0.014(2)
P1 0.0362(19) 0.0466(17) 0.033(2) 0.0087(17) 0.0018(19) 0.0076(19)
C1 0.026(6) 0.049(7) 0.034(10) 0.017(7) -0.005(7) 0.021(7)
C7A 0.072(13) 0.052(13) 0.040(12) 0.006(10) 0.007(11) 0.004(13)
C7B 0.072(13) 0.052(13) 0.040(12) 0.006(10) 0.007(11) 0.004(13)
S3 0.0295(16) 0.0426(15) 0.044(2) 0.0081(16) 0.0112(17) 0.0082(16)
S4 0.038(2) 0.078(2) 0.051(3) 0.023(2) 0.021(2) 0.017(2)
P2 0.0328(18) 0.0382(15) 0.039(3) 0.0077(16) 0.0096(19) 0.0125(17)
C13 0.057(10) 0.051(7) 0.052(12) -0.004(8) 0.030(10) 0.008(9)
C19 0.029(6) 0.036(5) 0.033(9) 0.012(6) 0.005(7) 0.019(6)
P3 0.0310(17) 0.0374(15) 0.038(2) 0.0018(16) 0.0085(18) 0.0066(17)
P4 0.0310(17) 0.0390(16) 0.039(2) 0.0016(17) 0.0097(18) 0.0091(17)
C31 0.040(8) 0.045(7) 0.042(10) 0.009(7) 0.011(8) 0.016(8)
C37 0.031(7) 0.046(7) 0.043(11) 0.001(7) 0.004(8) 0.012(7)
C38 0.048(9) 0.053(8) 0.034(10) -0.003(8) 0.009(9) 0.003(9)
C39 0.029(6) 0.034(6) 0.045(10) 0.006(6) -0.006(7) 0.017(7)
C45 0.026(6) 0.053(7) 0.042(10) 0.007(7) 0.004(7) 0.009(7)
P5 0.0307(17) 0.0295(13) 0.037(2) 0.0037(15) 0.0048(18) 0.0072(16)
P6 0.0289(16) 0.0297(14) 0.041(2) 0.0036(15) 0.0087(17) 0.0096(15)
C51 0.040(8) 0.045(6) 0.034(9) 0.004(7) 0.016(8) 0.014(7)
C57 0.029(7) 0.045(7) 0.053(11) 0.007(7) 0.006(8) -0.001(7)
C63 0.029(7) 0.038(6) 0.052(11) 0.003(7) 0.017(8) 0.006(7)
C64 0.028(7) 0.044(6) 0.043(10) 0.009(7) 0.006(7) 0.013(7)
C65 0.025(6) 0.046(7) 0.036(9) 0.002(7) -0.007(7) 0.008(7)
C71 0.026(6) 0.030(5) 0.037(9) 0.000(6) -0.009(6) 0.009(6)
Cl1 0.066(3) 0.086(3) 0.128(7) 0.024(4) 0.024(4) 0.016(3)
Cl2 0.066(3) 0.075(3) 0.139(7) 0.035(4) 0.018(4) 0.010(3)
Cl3 0.077(4) 0.125(5) 0.086(6) 0.025(4) 0.012(4) 0.043(5)
Cl4 0.089(6) 0.085(4) 0.295(18) 0.074(6) 0.011(8) 0.016(5)

loop_
_atom_type_symbol
_atom_type_description
_atom_type_scat_dispersion_real
_atom_type_scat_dispersion_imag
_atom_type_scat_source
C C 0.0033 0.0016 'International Tables Vol C Tables 4.2.6.8 and 6.1.1.4'
H H 0.0000 0.0000 'International Tables Vol C Tables 4.2.6.8 and 6.1.1.4'
P P 0.1023 0.0942 'International Tables Vol C Tables 4.2.6.8 and 6.1.1.4'
S S 0.1246 0.1234 'International Tables Vol C Tables 4.2.6.8 and 6.1.1.4'
Cl Cl 0.1484 0.1585 'International Tables Vol C Tables 4.2.6.8 and 6.1.1.4'
Ag Ag -0.8971 1.1015 'International Tables Vol C Tables 4.2.6.8 and 6.1.1.4'

loop_
_geom_angle_atom_site_label_1
_geom_angle_atom_site_label_2
_geom_angle_atom_site_label_3
_geom_angle
_geom_angle_site_symmetry_1
_geom_angle_site_symmetry_3
_geom_angle_publ_flag
P5 Ag1 P3 119.11(15) . . ?
P5 Ag1 S2 119.70(12) . . ?
P3 Ag1 S2 114.98(13) . . ?
P5 Ag1 S1 106.97(15) . . ?
P3 Ag1 S1 111.24(14) . . ?
S2 Ag1 S1 74.88(15) . . ?
P6 Ag2 P4 117.37(15) . . ?
P6 Ag2 S3 117.62(13) . . ?
P4 Ag2 S3 119.03(11) . . ?
P6 Ag2 S4 111.46(14) . . ?
P4 Ag2 S4 106.32(16) . . ?
S3 Ag2 S4 75.64(13) . . ?
P1 S1 Ag1 82.3(2) . . ?
P1 S2 Ag1 88.43(17) . . ?
C7A P1 C1 99.5(10) . . ?
C7A P1 C7B 9(2) . . ?
C1 P1 C7B 107.2(12) . . ?
C7A P1 S1 109.5(9) . . ?
C1 P1 S1 110.0(5) . . ?
C7B P1 S1 110.3(9) . . ?
C7A P1 S2 113.3(13) . . ?
C1 P1 S2 109.4(4) . . ?
C7B P1 S2 105.5(12) . . ?
S1 P1 S2 114.3(3) . . ?
C2 C1 C6 120.0 . . ?
C2 C1 P1 118.2(6) . . ?
C6 C1 P1 121.7(6) . . ?
C1 C2 C3 120.0 . . ?
C4 C3 C2 120.0 . . ?
C5 C4 C3 120.0 . . ?
C4 C5 C6 120.0 . . ?
C5 C6 C1 120.0 . . ?
C8A C7A C12A 120.0 . . ?
C8A C7A P1 123.0(14) . . ?
C12A C7A P1 116.7(14) . . ?
C7A C8A C9A 120.0 . . ?
C10A C9A C8A 120.0 . . ?
C11A C10A C9A 120.0 . . ?
C10A C11A C12A 120.0 . . ?
C11A C12A C7A 120.0 . . ?
C8B C7B C12B 120.0 . . ?
C8B C7B P1 117.1(17) . . ?
C12B C7B P1 122.7(18) . . ?
C7B C8B C9B 120.0 . . ?
C8B C9B C10B 120.0 . . ?
C11B C10B C9B 120.0 . . ?
C10B C11B C12B 120.0 . . ?
C11B C12B C7B 120.0 . . ?
P2 S3 Ag2 88.16(16) . . ?
P2 S4 Ag2 81.4(2) . . ?
C19 P2 C13 101.6(6) . . ?
C19 P2 S4 108.8(3) . . ?
C13 P2 S4 110.6(4) . . ?
C19 P2 S3 110.7(4) . . ?
C13 P2 S3 109.6(5) . . ?
S4 P2 S3 114.7(3) . . ?
C14 C13 C18 120.0 . . ?
C14 C13 P2 120.4(6) . . ?
C18 C13 P2 119.2(6) . . ?
C13 C14 C15 120.0 . . ?
C14 C15 C16 120.0 . . ?
C17 C16 C15 120.0 . . ?
C16 C17 C18 120.0 . . ?
C17 C18 C13 120.0 . . ?
C20 C19 C24 120.0 . . ?
C20 C19 P2 122.0(6) . . ?
C24 C19 P2 118.0(6) . . ?
C21 C20 C19 120.0 . . ?
C20 C21 C22 120.0 . . ?
C23 C22 C21 120.0 . . ?
C22 C23 C24 120.0 . . ?
C23 C24 C19 120.0 . . ?
C31 P3 C25 104.7(6) . . ?
C31 P3 C37 102.6(6) . . ?
C25 P3 C37 103.6(8) . . ?
C31 P3 Ag1 118.8(4) . . ?
C25 P3 Ag1 114.8(3) . . ?
C37 P3 Ag1 110.7(5) . . ?
C39 P4 C38 101.8(7) . . ?
C39 P4 C45 105.9(5) . . ?
C38 P4 C45 104.0(9) . . ?
C39 P4 Ag2 118.6(4) . . ?
C38 P4 Ag2 108.3(5) . . ?
C45 P4 Ag2 116.3(4) . . ?
C26 C25 C30 120.0 . . ?
C26 C25 P3 117.1(5) . . ?
C30 C25 P3 122.9(5) . . ?
C25 C26 C27 120.0 . . ?
C28 C27 C26 120.0 . . ?
C29 C28 C27 120.0 . . ?
C28 C29 C30 120.0 . . ?
C29 C30 C25 120.0 . . ?
C32 C31 C36 120.0 . . ?
C32 C31 P3 121.1(6) . . ?
C36 C31 P3 118.9(6) . . ?
C33 C32 C31 120.0 . . ?
C34 C33 C32 120.0 . . ?
C35 C34 C33 120.0 . . ?
C34 C35 C36 120.0 . . ?
C35 C36 C31 120.0 . . ?
C38 C37 P3 111.2(12) . . ?
C37 C38 P4 110.4(12) . . ?
C40 C39 C44 120.0 . . ?
C40 C39 P4 119.3(6) . . ?
C44 C39 P4 120.7(6) . . ?
C39 C40 C41 120.0 . . ?
C42 C41 C40 120.0 . . ?
C41 C42 C43 120.0 . . ?
C44 C43 C42 120.0 . . ?
C43 C44 C39 120.0 . . ?
C46 C45 C50 120.0 . . ?
C46 C45 P4 117.1(6) . . ?
C50 C45 P4 122.8(6) . . ?
C47 C46 C45 120.0 . . ?
C46 C47 C48 120.0 . . ?
C49 C48 C47 120.0 . . ?
C48 C49 C50 120.0 . . ?
C49 C50 C45 120.0 . . ?
C63 P5 C51 100.5(8) . . ?
C63 P5 C57 104.3(6) . . ?
C51 P5 C57 104.4(5) . . ?
C63 P5 Ag1 111.7(5) . . ?
C51 P5 Ag1 116.4(4) . . ?
C57 P5 Ag1 117.5(4) . . ?
C64 P6 C65 104.1(6) . . ?
C64 P6 C71 103.4(7) . . ?
C65 P6 C71 102.3(6) . . ?
C64 P6 Ag2 112.1(5) . . ?
C65 P6 Ag2 118.0(4) . . ?
C71 P6 Ag2 115.2(3) . . ?
C52 C51 C56 120.0 . . ?
C52 C51 P5 123.7(6) . . ?
C56 C51 P5 116.2(6) . . ?
C53 C52 C51 120.0 . . ?
C52 C53 C54 120.0 . . ?
C53 C54 C55 120.0 . . ?
C56 C55 C54 120.0 . . ?
C55 C56 C51 120.0 . . ?
C58 C57 C62 120.0 . . ?
C58 C57 P5 116.5(5) . . ?
C62 C57 P5 123.3(5) . . ?
C57 C58 C59 120.0 . . ?
C60 C59 C58 120.0 . . ?
C59 C60 C61 120.0 . . ?
C62 C61 C60 120.0 . . ?
C61 C62 C57 120.0 . . ?
C64 C63 P5 109.0(11) . . ?
C63 C64 P6 112.5(11) . . ?
C66 C65 C70 120.0 . . ?
C66 C65 P6 120.4(6) . . ?
C70 C65 P6 119.6(6) . . ?
C65 C66 C67 120.0 . . ?
C68 C67 C66 120.0 . . ?
C67 C68 C69 120.0 . . ?
C68 C69 C70 120.0 . . ?
C69 C70 C65 120.0 . . ?
C72 C71 C76 120.0 . . ?
C72 C71 P6 123.1(6) . . ?
C76 C71 P6 116.9(6) . . ?
C71 C72 C73 120.0 . . ?
C72 C73 C74 120.0 . . ?
C73 C74 C75 120.0 . . ?
C76 C75 C74 120.0 . . ?
C75 C76 C71 120.0 . . ?
Cl1 C81 Cl2 109.5(12) . . ?
Cl4 C82 Cl3 111.7(14) . . ?
Cl6 C83 Cl5 110(2) . . ?
Cl7 C84 Cl8 108(2) . . ?
Cl9 C85 Cl9 98(2) . 2_565 ?
C85 Cl9 C85 82(2) . 2_565 ?

loop_
_geom_bond_atom_site_label_1
_geom_bond_atom_site_label_2
_geom_bond_distance
_geom_bond_site_symmetry_2
_geom_bond_publ_flag
Ag1 P5 2.473(4) . ?
Ag1 P3 2.479(4) . ?
Ag1 S2 2.643(4) . ?
Ag1 S1 2.873(6) . ?
Ag2 P6 2.462(3) . ?
Ag2 P4 2.478(4) . ?
Ag2 S3 2.622(4) . ?
Ag2 S4 2.882(6) . ?
S1 P1 1.997(5) . ?
S2 P1 2.002(8) . ?
P1 C7A 1.80(2) . ?
P1 C1 1.828(10) . ?
P1 C7B 1.86(2) . ?
C1 C2 1.3900 . ?
C1 C6 1.3900 . ?
C2 C3 1.3900 . ?
C3 C4 1.3900 . ?
C4 C5 1.3900 . ?
C5 C6 1.3900 . ?
C7A C8A 1.3900 . ?
C7A C12A 1.3900 . ?
C8A C9A 1.3900 . ?
C9A C10A 1.3900 . ?
C10A C11A 1.3900 . ?
C11A C12A 1.3900 . ?
C7B C8B 1.3900 . ?
C7B C12B 1.3900 . ?
C8B C9B 1.3900 . ?
C9B C10B 1.3900 . ?
C10B C11B 1.3900 . ?
C11B C12B 1.3900 . ?
S3 P2 2.013(7) . ?
S4 P2 2.002(5) . ?
P2 C19 1.821(9) . ?
P2 C13 1.826(8) . ?
C13 C14 1.3900 . ?
C13 C18 1.3900 . ?
C14 C15 1.3900 . ?
C15 C16 1.3900 . ?
C16 C17 1.3900 . ?
C17 C18 1.3900 . ?
C19 C20 1.3900 . ?
C19 C24 1.3900 . ?
C20 C21 1.3900 . ?
C21 C22 1.3900 . ?
C22 C23 1.3900 . ?
C23 C24 1.3900 . ?
P3 C31 1.836(10) . ?
P3 C25 1.848(12) . ?
P3 C37 1.849(13) . ?
P4 C39 1.827(7) . ?
P4 C38 1.849(15) . ?
P4 C45 1.851(15) . ?
C25 C26 1.3900 . ?
C25 C30 1.3900 . ?
C26 C27 1.3900 . ?
C27 C28 1.3900 . ?
C28 C29 1.3900 . ?
C29 C30 1.3900 . ?
C31 C32 1.3900 . ?
C31 C36 1.3900 . ?
C32 C33 1.3900 . ?
C33 C34 1.3900 . ?
C34 C35 1.3900 . ?
C35 C36 1.3900 . ?
C37 C38 1.50(3) . ?
C39 C40 1.3900 . ?
C39 C44 1.3900 . ?
C40 C41 1.3900 . ?
C41 C42 1.3900 . ?
C42 C43 1.3900 . ?
C43 C44 1.3900 . ?
C45 C46 1.3900 . ?
C45 C50 1.3900 . ?
C46 C47 1.3900 . ?
C47 C48 1.3900 . ?
C48 C49 1.3900 . ?
C49 C50 1.3900 . ?
P5 C63 1.837(12) . ?
P5 C51 1.840(14) . ?
P5 C57 1.841(6) . ?
P6 C64 1.841(12) . ?
P6 C65 1.843(8) . ?
P6 C71 1.854(12) . ?
C51 C52 1.3900 . ?
C51 C56 1.3900 . ?
C52 C53 1.3900 . ?
C53 C54 1.3900 . ?
C54 C55 1.3900 . ?
C55 C56 1.3900 . ?
C57 C58 1.3900 . ?
C57 C62 1.3900 . ?
C58 C59 1.3900 . ?
C59 C60 1.3900 . ?
C60 C61 1.3900 . ?
C61 C62 1.3900 . ?
C63 C64 1.57(3) . ?
C65 C66 1.3900 . ?
C65 C70 1.3900 . ?
C66 C67 1.3900 . ?
C67 C68 1.3900 . ?
C68 C69 1.3900 . ?
C69 C70 1.3900 . ?
C71 C72 1.3900 . ?
C71 C76 1.3900 . ?
C72 C73 1.3900 . ?
C73 C74 1.3900 . ?
C74 C75 1.3900 . ?
C75 C76 1.3900 . ?
C81 Cl1 1.77(2) . ?
C81 Cl2 1.78(2) . ?
C82 Cl4 1.79(2) . ?
C82 Cl3 1.81(2) . ?
C83 Cl6 1.72(3) . ?
C83 Cl5 1.75(2) . ?
C84 Cl7 1.74(3) . ?
C84 Cl8 1.77(3) . ?
C85 Cl9 1.71(3) . ?
C85 Cl9 1.83(3) 2_565 ?
Cl9 C85 1.83(3) 2_565 ?
